data_4077059
loop_
_publ_author_name
'Wong, Wai-Yeung'
'Choi, Ka-Ho'
'Lu, Guo-Liang'
'Lin, Zhenyang'

_publ_section_title
;
 Bis(alkynyl) Mercury(II) Complexes of Oligothiophenes and Bithiazoles
;
_journal_issue 21
_journal_name_full Organometallics
_journal_page_first 4475
_journal_paper_doi 10.1021/om020517e
_journal_volume 21
_journal_year 2002
_chemical_formula_sum 'C14 H10 Hg2 S2'
_chemical_formula_weight 643.52
_chemical_name_systematic
; 
 ? 
;
_space_group_IT_number 2
_symmetry_cell_setting triclinic
_symmetry_space_group_name_Hall '-P 1'
_symmetry_space_group_name_H-M 'P -1'
_atom_sites_solution_hydrogens geom
_atom_sites_solution_primary direct
_atom_sites_solution_secondary difmap
_audit_creation_method SHELXL-97
_cell_angle_alpha 89.031(4)
_cell_angle_beta 88.823(4)
_cell_angle_gamma 73.136(3)
_cell_formula_units_Z 2
_cell_length_a 8.5731(16)
_cell_length_b 8.9250(17)
_cell_length_c 9.8628(18)
_cell_measurement_temperature 293(2)
_cell_volume 722.0(2)
_computing_data_reduction SAINT
_computing_structure_refinement 'SHELXL-97 (Sheldrick, 1997)'
_computing_structure_solution 'SHELXS-97 (Sheldrick, 1990)'
_diffrn_ambient_temperature 293(2)
_diffrn_measured_fraction_theta_full 0.970
_diffrn_measured_fraction_theta_max 0.970
_diffrn_measurement_device_type 'Smart CCD'
_diffrn_radiation_monochromator graphite
_diffrn_radiation_source 'fine-focus sealed tube'
_diffrn_radiation_type MoK\a
_diffrn_radiation_wavelength 0.71073
_diffrn_reflns_av_R_equivalents 0.0305
_diffrn_reflns_av_sigmaI/netI 0.0345
_diffrn_reflns_limit_h_max 10
_diffrn_reflns_limit_h_min -8
_diffrn_reflns_limit_k_max 10
_diffrn_reflns_limit_k_min -9
_diffrn_reflns_limit_l_max 11
_diffrn_reflns_limit_l_min -11
_diffrn_reflns_number 3562
_diffrn_reflns_theta_full 25.00
_diffrn_reflns_theta_max 25.00
_diffrn_reflns_theta_min 2.07
_exptl_absorpt_coefficient_mu 21.505
_exptl_absorpt_process_details SADABS
_exptl_crystal_colour yellow
_exptl_crystal_density_diffrn 2.960
_exptl_crystal_density_method 'not measured'
_exptl_crystal_description plate
_exptl_crystal_F_000 572
_exptl_crystal_size_max 0.26
_exptl_crystal_size_mid 0.10
_exptl_crystal_size_min 0.08
_refine_diff_density_max 2.634
_refine_diff_density_min -1.824
_refine_diff_density_rms 0.351
_refine_ls_extinction_coef 0.0026(6)
_refine_ls_extinction_expression Fc^*^=kFc[1+0.001xFc^2^\l^3^/sin(2\q)]^-1/4^
_refine_ls_extinction_method SHELXL
_refine_ls_goodness_of_fit_ref 0.960
_refine_ls_hydrogen_treatment mixed
_refine_ls_matrix_type full
_refine_ls_number_parameters 164
_refine_ls_number_reflns 2469
_refine_ls_number_restraints 0
_refine_ls_restrained_S_all 0.960
_refine_ls_R_factor_all 0.0719
_refine_ls_R_factor_gt 0.0624
_refine_ls_shift/su_max 0.000
_refine_ls_shift/su_mean 0.000
_refine_ls_structure_factor_coef Fsqd
_refine_ls_weighting_details 'calc w=1/[\s^2^(Fo^2^)+(0.0991P)^2^+23.9075P] where P=(Fo^2^+2Fc^2^)/3''
_refine_ls_weighting_scheme calc
_refine_ls_wR_factor_gt 0.1641
_refine_ls_wR_factor_ref 0.1706
_reflns_number_gt 1992
_reflns_number_total 2469
_reflns_threshold_expression >2sigma(I)
_cod_data_source_file om020517e.cif
_cod_data_source_block wy0508wm
_cod_depositor_comments
;
The following automatic conversions were performed:

'_symmetry_cell_setting' value 'Triclinic' changed to 'triclinic'
according to /home/saulius/struct/CIF-dictionaries/cif_core.dic
dictionary named 'cif_core.dic' version 2.4.1 from 2010-06-29.

Automatic conversion script
Id: cif_fix_values 1715 2011-07-08 13:25:40Z adriana 
;
_cod_original_sg_symbol_H-M P-1
_cod_database_code 4077059

loop_
_symmetry_equiv_pos_as_xyz
'x, y, z'
'-x, -y, -z'

loop_
_atom_site_label
_atom_site_type_symbol
_atom_site_fract_x
_atom_site_fract_y
_atom_site_fract_z
_atom_site_U_iso_or_equiv
_atom_site_adp_type
_atom_site_occupancy
_atom_site_symmetry_multiplicity
_atom_site_calc_flag
_atom_site_refinement_flags
C1 C -0.593(3) 0.915(3) -0.169(3) 0.074(7) Uani 1 1 d .
H1A H -0.6157 0.9033 -0.2623 0.112 Uiso 1 1 calc R
H1B H -0.5434 0.9973 -0.1603 0.112 Uiso 1 1 calc R
H1C H -0.6936 0.9398 -0.1169 0.112 Uiso 1 1 calc R
C2 C -0.291(3) 0.515(3) -0.007(3) 0.067(6) Uani 1 1 d .
C3 C -0.200(2) 0.416(2) 0.072(2) 0.053(5) Uani 1 1 d .
C4 C -0.104(2) 0.312(2) 0.1653(19) 0.049(5) Uani 1 1 d .
C5 C -0.118(2) 0.304(2) 0.295(3) 0.063(6) Uani 1 1 d .
H5A H -0.1981 0.3782 0.3425 0.076 Uiso 1 1 calc R
C6 C -0.009(2) 0.183(3) 0.3594(19) 0.054(5) Uani 1 1 d .
H6A H -0.0114 0.1664 0.4527 0.064 Uiso 1 1 calc R
C7 C 0.100(2) 0.090(2) 0.2753(18) 0.042(4) Uani 1 1 d .
C8 C 0.236(2) -0.047(2) 0.3040(16) 0.042(4) Uani 1 1 d .
C9 C 0.311(2) -0.167(2) 0.223(2) 0.048(4) Uani 1 1 d .
H9A H 0.2793 -0.1758 0.1349 0.057 Uiso 1 1 calc R
C10 C 0.442(3) -0.281(3) 0.286(2) 0.058(5) Uani 1 1 d .
H10A H 0.5040 -0.3705 0.2427 0.070 Uiso 1 1 calc R
C11 C 0.467(2) -0.245(2) 0.4163(18) 0.049(4) Uani 1 1 d .
C12 C 0.587(2) -0.327(2) 0.506(2) 0.053(5) Uani 1 1 d .
C13 C 0.689(3) -0.404(3) 0.584(2) 0.065(6) Uani 1 1 d .
C14 C 1.084(3) -0.730(3) 0.748(3) 0.067(6) Uani 1 1 d .
H14A H 1.1397 -0.6838 0.8113 0.101 Uiso 1 1 calc R
H14B H 1.1577 -0.7763 0.6753 0.101 Uiso 1 1 calc R
H14C H 1.0465 -0.8093 0.7934 0.101 Uiso 1 1 calc R
Hg1 Hg -0.43843(9) 0.70852(9) -0.09677(8) 0.0549(3) Uani 1 1 d .
Hg2 Hg 0.88722(9) -0.55915(9) 0.67030(8) 0.0542(3) Uani 1 1 d .
S1 S 0.0619(6) 0.1576(6) 0.1085(5) 0.0529(12) Uani 1 1 d .
S2 S 0.3300(6) -0.0647(6) 0.4589(5) 0.0530(12) Uani 1 1 d .

loop_
_atom_site_aniso_label
_atom_site_aniso_U_11
_atom_site_aniso_U_22
_atom_site_aniso_U_33
_atom_site_aniso_U_23
_atom_site_aniso_U_13
_atom_site_aniso_U_12
C1 0.075(16) 0.075(15) 0.077(16) 0.026(13) -0.009(13) -0.029(13)
C2 0.048(12) 0.074(15) 0.064(14) -0.005(11) -0.011(10) 0.007(11)
C3 0.033(9) 0.043(10) 0.075(14) -0.008(9) -0.004(9) 0.002(8)
C4 0.034(9) 0.059(11) 0.043(10) -0.022(9) 0.012(7) 0.006(8)
C5 0.035(10) 0.056(12) 0.089(17) -0.031(11) -0.005(10) 0.004(9)
C6 0.057(12) 0.073(13) 0.031(9) 0.009(9) -0.010(8) -0.018(10)
C7 0.034(8) 0.047(9) 0.044(10) 0.000(8) 0.002(7) -0.012(7)
C8 0.042(9) 0.071(12) 0.021(7) 0.001(7) 0.000(6) -0.029(9)
C9 0.041(10) 0.051(11) 0.049(11) 0.009(8) -0.003(8) -0.009(8)
C10 0.056(12) 0.058(12) 0.050(11) -0.007(9) -0.008(9) 0.001(10)
C11 0.057(11) 0.041(9) 0.038(9) 0.014(8) 0.006(8) -0.001(8)
C12 0.043(10) 0.057(11) 0.049(11) -0.013(9) -0.007(8) 0.002(9)
C13 0.065(14) 0.056(12) 0.064(14) 0.003(10) 0.001(11) -0.001(11)
C14 0.054(12) 0.076(15) 0.069(15) 0.011(12) -0.009(11) -0.016(11)
Hg1 0.0514(5) 0.0566(5) 0.0479(5) 0.0028(3) -0.0074(3) -0.0013(4)
Hg2 0.0527(5) 0.0547(5) 0.0467(5) 0.0051(3) -0.0061(3) -0.0023(4)
S1 0.049(3) 0.055(3) 0.044(3) 0.003(2) -0.001(2) 0.001(2)
S2 0.057(3) 0.053(3) 0.041(2) 0.000(2) -0.010(2) -0.003(2)

loop_
_atom_type_symbol
_atom_type_description
_atom_type_scat_dispersion_real
_atom_type_scat_dispersion_imag
_atom_type_scat_source
C C 0.0033 0.0016 'International Tables Vol C Tables 4.2.6.8 and 6.1.1.4'
H H 0.0000 0.0000 'International Tables Vol C Tables 4.2.6.8 and 6.1.1.4'
S S 0.1246 0.1234 'International Tables Vol C Tables 4.2.6.8 and 6.1.1.4'
Hg Hg -2.3894 9.2266 'International Tables Vol C Tables 4.2.6.8 and 6.1.1.4'

loop_
_geom_angle_atom_site_label_1
_geom_angle_atom_site_label_2
_geom_angle_atom_site_label_3
_geom_angle
C3 C2 Hg1 166(2)
C2 C3 C4 177(2)
C5 C4 C3 130.0(17)
C5 C4 S1 109.8(15)
C3 C4 S1 120.2(14)
C4 C5 C6 117.0(19)
C7 C6 C5 113.3(18)
C6 C7 C8 130.2(17)
C6 C7 S1 109.8(14)
C8 C7 S1 120.0(13)
C9 C8 C7 129.6(16)
C9 C8 S2 110.7(14)
C7 C8 S2 119.7(14)
C8 C9 C10 113.9(18)
C11 C10 C9 113.4(18)
C10 C11 C12 129.0(18)
C10 C11 S2 109.6(14)
C12 C11 S2 121.3(15)
C13 C12 C11 177(2)
C12 C13 Hg2 166(2)
C2 Hg1 C1 174.3(10)
C13 Hg2 C14 175.4(10)
C7 S1 C4 90.0(9)
C8 S2 C11 92.4(10)

loop_
_geom_bond_atom_site_label_1
_geom_bond_atom_site_label_2
_geom_bond_distance
C1 Hg1 2.06(2)
C2 C3 1.26(3)
C2 Hg1 2.02(2)
C3 C4 1.40(3)
C4 C5 1.28(3)
C4 S1 1.756(16)
C5 C6 1.36(3)
C6 C7 1.34(3)
C7 C8 1.45(3)
C7 S1 1.746(18)
C8 C9 1.35(3)
C8 S2 1.726(16)
C9 C10 1.42(3)
C10 C11 1.36(3)
C11 C12 1.40(3)
C11 S2 1.747(19)
C12 C13 1.22(3)
C13 Hg2 2.05(2)
C14 Hg2 2.07(2)

loop_
_cod_related_entry_id
_cod_related_entry_database
_cod_related_entry_code
1 ChemSpider 30659824
